data_1575247
loop_
_publ_author_name
'Chen, Zhongwei'
'Wu, Jin'
'Deng, Zeyu'
'Chen, Congcong'
'Feng, Jianning'
'Ma, Baixu'
'Tao, Lizhi'
'Mao, Lingling'
'Lu, Haipeng'

_publ_section_title
;
 Topochemical photocycloaddition in two-dimensional lead-halide
 coordination polymers with tunable phosphorescence.
;
_journal_issue 35
_journal_name_full 'Chemical science'
_journal_page_first 16004
_journal_page_last 16015
_journal_paper_doi 10.1039/d5sc04306a
_journal_volume 16
_journal_year 2025
_chemical_formula_moiety '0.5(C24 I4 N4 Pb2)'
_chemical_formula_sum 'C12 I2 N2 Pb'
_chemical_formula_weight 633.13
_space_group_crystal_system orthorhombic
_space_group_IT_number 18
_space_group_name_Hall 'P 2 2ab'
_space_group_name_H-M_alt 'P 21 21 2'
_audit_creation_date 2024-08-29
_audit_creation_method
;
Olex2 1.5
(compiled 2024.02.16 svn.r378c4104 for OlexSys, GUI svn.r6928)
;
_audit_update_record
;
2024-12-03 deposited with the CCDC.	2025-07-29 downloaded from the CCDC.
;
_cell_angle_alpha 90
_cell_angle_beta 90
_cell_angle_gamma 90
_cell_formula_units_Z 2
_cell_length_a 9.6885(6)
_cell_length_b 17.9090(11)
_cell_length_c 4.3360(3)
_cell_measurement_reflns_used 2727
_cell_measurement_temperature 99.97(11)
_cell_measurement_theta_max 29.3960
_cell_measurement_theta_min 3.0780
_cell_volume 752.35(8)
_computing_cell_refinement 'CrysAlisPro 1.171.43.90 (Rigaku OD, 2023)'
_computing_data_collection 'CrysAlisPro 1.171.43.90 (Rigaku OD, 2023)'
_computing_data_reduction 'CrysAlisPro 1.171.43.90 (Rigaku OD, 2023)'
_computing_molecular_graphics 'Olex2 1.5 (Dolomanov et al., 2009)'
_computing_publication_material 'Olex2 1.5 (Dolomanov et al., 2009)'
_computing_structure_refinement 'ShelXL (Sheldrick, 2015)'
_computing_structure_solution 'SHELXT 2018/2 (Sheldrick, 2018)'
_diffrn_ambient_environment N~2~
_diffrn_ambient_temperature 99.97(11)
_diffrn_detector 'CCD plate'
_diffrn_detector_area_resol_mean 10.3577
_diffrn_detector_type Atlas
_diffrn_measured_fraction_theta_full 0.998
_diffrn_measured_fraction_theta_max 0.998
_diffrn_measurement_details
;
List of Runs (angles in degrees, time in seconds):

  # Type    Start    End  Width  t~exp~   \w     \q     \k     \f   Frames
#--------------------------------------------------------------------------
  1  \w    -40.00  51.00   1.00    8.00    --   15.85 -77.00 -30.00   91
  2  \w    -40.00  51.00   1.00    8.00    --   15.85 -77.00-150.00   91
  3  \w    -41.00  50.00   1.00    8.00    --   15.85 -77.00  90.00   91
;
_diffrn_measurement_device 'four-circle diffractometer'
_diffrn_measurement_device_type 'SuperNova, Dual, Cu at home/near, Atlas'
_diffrn_measurement_method '\w scans'
_diffrn_orient_matrix_type 'CrysAlisPro convention (1999,Acta A55,543-557)'
_diffrn_orient_matrix_UB_11 0.0011965000
_diffrn_orient_matrix_UB_12 0.0712195000
_diffrn_orient_matrix_UB_13 -0.0365766000
_diffrn_orient_matrix_UB_21 -0.0030882000
_diffrn_orient_matrix_UB_22 0.0166794000
_diffrn_orient_matrix_UB_23 0.1590065000
_diffrn_orient_matrix_UB_31 0.0394653000
_diffrn_orient_matrix_UB_32 -0.0008854000
_diffrn_orient_matrix_UB_33 0.0135625000
_diffrn_radiation_monochromator mirror
_diffrn_radiation_probe x-ray
_diffrn_radiation_type MoK\a
_diffrn_radiation_wavelength 0.71073
_diffrn_reflns_av_R_equivalents 0.0528
_diffrn_reflns_av_unetI/netI 0.0565
_diffrn_reflns_Laue_measured_fraction_full 0.998
_diffrn_reflns_Laue_measured_fraction_max 0.998
_diffrn_reflns_limit_h_max 11
_diffrn_reflns_limit_h_min -11
_diffrn_reflns_limit_k_max 15
_diffrn_reflns_limit_k_min -21
_diffrn_reflns_limit_l_max 5
_diffrn_reflns_limit_l_min -5
_diffrn_reflns_number 4152
_diffrn_reflns_point_group_measured_fraction_full 0.999
_diffrn_reflns_point_group_measured_fraction_max 0.999
_diffrn_reflns_theta_full 25.242
_diffrn_reflns_theta_max 25.345
_diffrn_reflns_theta_min 2.274
_diffrn_source 'micro-focus sealed X-ray tube'
_diffrn_source_type 'SuperNova (Mo) X-ray Source'
_diffrn_standards_number 0
_exptl_absorpt_coefficient_mu 15.295
_exptl_absorpt_correction_T_max 1.00000
_exptl_absorpt_correction_T_min 0.42137
_exptl_absorpt_correction_type multi-scan
_exptl_absorpt_process_details
;
CrysAlisPro 1.171.43.90 (Rigaku Oxford Diffraction, 2023)
Empirical absorption correction using spherical harmonics,
implemented in SCALE3 ABSPACK scaling algorithm.
;
_exptl_crystal_colour 'light yellow'
_exptl_crystal_density_diffrn 2.795
_exptl_crystal_description plate
_exptl_crystal_F_000 548
_exptl_crystal_size_max 0.18
_exptl_crystal_size_mid 0.05
_exptl_crystal_size_min 0.02
_refine_diff_density_max 2.549
_refine_diff_density_min -2.112
_refine_diff_density_rms 0.336
_refine_ls_abs_structure_details
;
 Flack x determined using 442 quotients [(I+)-(I-)]/[(I+)+(I-)]
 (Parsons, Flack and Wagner, Acta Cryst. B69 (2013) 249-259).
;
_refine_ls_abs_structure_Flack -0.05(2)
_refine_ls_extinction_method none
_refine_ls_goodness_of_fit_ref 1.265
_refine_ls_hydrogen_treatment undef
_refine_ls_matrix_type full
_refine_ls_number_parameters 114
_refine_ls_number_reflns 1382
_refine_ls_number_restraints 167
_refine_ls_restrained_S_all 1.193
_refine_ls_R_factor_all 0.0642
_refine_ls_R_factor_gt 0.0605
_refine_ls_shift/su_max 0.000
_refine_ls_shift/su_mean 0.000
_refine_ls_structure_factor_coef Fsqd
_refine_ls_weighting_details 'w=1/[\s^2^(Fo^2^)+(0.0001P)^2^+56.3077P] where P=(Fo^2^+2Fc^2^)/3'
_refine_ls_weighting_scheme calc
_refine_ls_wR_factor_gt 0.1361
_refine_ls_wR_factor_ref 0.1381
_reflns_Friedel_coverage 0.628
_reflns_Friedel_fraction_full 1.000
_reflns_Friedel_fraction_max 1.000
_reflns_number_gt 1311
_reflns_number_total 1382
_reflns_threshold_expression 'I > 2\s(I)'
_cod_data_source_file d5sc04306a2.cif
_cod_data_source_block czw-0423-pbicn-24bpe
_cod_depositor_comments 'Adding full bibliography for 1575246--1575255.cif.'
_cod_database_code 1575247
_shelx_shelxl_version_number 2018/3
_chemical_oxdiff_formula 'Pb I C N'
_shelx_space_group_comment
;
The symmetry employed for this shelxl refinement is uniquely defined
by the following loop, which should always be used as a source of
symmetry information in preference to the above space-group names.
They are only intended as comments.
;
_diffrn_oxdiff_digest_frames
;
0122a3da9f0c6f47cb417795a4f42a88dd0002850c3
;
_reflns_odcompleteness_completeness 99.52
_reflns_odcompleteness_iscentric 1
_reflns_odcompleteness_theta 27.04
_olex2_refinement_description
;
1. Restrained distances
 C2B-C1B \\sim C2A-C1B
 with sigma of 0.02
 C3B-C2A \\sim C3B-C2B
 with sigma of 0.02
 C4-C3B \\sim C4-C3A
 with sigma of 0.02
 C3B-C2B \\sim C3A-C2A
 with sigma of 0.02
 C2B-C1B \\sim C2A-C1A
 with sigma of 0.02
 N1-C1B \\sim N1-C1A
 with sigma of 0.02
 C7_$1-C3B \\sim C7_$1-C3A
 with sigma of 0.02
2. Uiso/Uaniso restraints and constraints
C2B \\sim C2A: within 2A with sigma of 0.01 and sigma for terminal atoms of
0.02 within 2A
C3B \\sim C3A: within 2A with sigma of 0.01 and sigma for terminal atoms of
0.02 within 2A
C1B \\sim C1A: within 2A with sigma of 0.01 and sigma for terminal atoms of
0.02 within 2A
Pb1 \\sim N1 \\sim I1 \\sim C1B \\sim C5 \\sim C1A \\sim C2B \\sim C4 \\sim C6
\\sim C2A \\sim C3B \\sim C3A \\sim C7: within 2A with sigma of 0.01 and sigma
for terminal atoms of 0.02 within 2A
Uanis(C7) \\sim Ueq, Uanis(C6) \\sim Ueq, Uanis(C4) \\sim Ueq, Uanis(C3B) \\sim
Ueq, Uanis(C2B) \\sim Ueq, Uanis(C1B) \\sim Ueq, Uanis(N1) \\sim Ueq, Uanis(C5)
\\sim Ueq: with sigma of 0.001 and sigma for terminal atoms of 0.002
Uanis(C7) \\sim Ueq: with sigma of 0.001 and sigma for terminal atoms of 0.002
3. Rigid body (RIGU) restrains
 C2B, C2A
 with sigma for 1-2 distances of 0.01 and sigma for 1-3 distances of 0.02
 C3A, C3B
 with sigma for 1-2 distances of 0.01 and sigma for 1-3 distances of 0.02
 C1B, C1A
 with sigma for 1-2 distances of 0.01 and sigma for 1-3 distances of 0.02
4. Others
 Fixed Sof: C1B(0.5) C2B(0.5) C3B(0.5) C6(0.48) C7(0.52) C2A(0.5) C3A(0.5)
 C1A(0.5)
;
_olex2_submission_special_instructions 'No special instructions were received'
_oxdiff_exptl_absorpt_empirical_details
;
Empirical correction (ABSPACK) includes:
- Absorption correction using spherical harmonics
- Frame scaling
;
_oxdiff_exptl_absorpt_empirical_full_max 2.016
_oxdiff_exptl_absorpt_empirical_full_min 0.554

loop_
_space_group_symop_operation_xyz
'x, y, z'
'-x, -y, z'
'-x+1/2, y+1/2, -z'
'x+1/2, -y+1/2, -z'

loop_
_atom_site_label
_atom_site_type_symbol
_atom_site_fract_x
_atom_site_fract_y
_atom_site_fract_z
_atom_site_U_iso_or_equiv
_atom_site_adp_type
_atom_site_occupancy
_atom_site_site_symmetry_order
_atom_site_calc_flag
_atom_site_refinement_flags_posn
_atom_site_refinement_flags_adp
_atom_site_refinement_flags_occupancy
_atom_site_disorder_assembly
_atom_site_disorder_group
Pb1 Pb 0.500000 0.500000 0.3725(4) 0.0116(4) Uani 1 2 d S TU P A .
I1 I 0.65407(19) 0.39936(10) -0.1211(6) 0.0179(5) Uani 1 1 d . U . . .
C1B C 0.169(6) 0.426(3) 0.218(15) 0.024(5) Uani 0.5 1 d D U . A 2
C2B C 0.048(6) 0.383(3) 0.198(15) 0.025(5) Uani 0.5 1 d D U . A 2
C3B C 0.057(5) 0.317(3) 0.344(15) 0.024(5) Uani 0.5 1 d D U . A 2
C4 C 0.157(3) 0.2981(18) 0.570(7) 0.022(5) Uani 1 1 d D U . . .
C5 C 0.276(4) 0.3368(19) 0.511(8) 0.021(5) Uani 1 1 d . U . . .
N1 N 0.280(3) 0.4052(14) 0.375(8) 0.022(4) Uani 1 1 d D U . . .
C6 C 0.403(7) 0.293(4) 0.442(14) 0.016(7) Uani 0.48 1 d . U . . .
C7 C 0.422(6) 0.227(3) 0.571(12) 0.013(8) Uani 0.52 1 d D U . . .
C2A C 0.035(6) 0.410(3) 0.500(16) 0.026(5) Uani 0.5 1 d D U . A 1
C3A C 0.026(5) 0.336(3) 0.554(15) 0.025(5) Uani 0.5 1 d D U . A 1
C1A C 0.161(5) 0.443(3) 0.409(18) 0.024(5) Uani 0.5 1 d D U . A 1

loop_
_atom_site_aniso_label
_atom_site_aniso_U_11
_atom_site_aniso_U_22
_atom_site_aniso_U_33
_atom_site_aniso_U_23
_atom_site_aniso_U_13
_atom_site_aniso_U_12
Pb1 0.0110(7) 0.0119(7) 0.0121(7) 0.000 0.000 0.0003(6)
I1 0.0224(10) 0.0183(10) 0.0129(9) -0.0011(11) -0.0010(11) 0.0097(8)
C1B 0.024(5) 0.024(5) 0.024(5) 0.0000(13) 0.0000(13) 0.0000(13)
C2B 0.025(5) 0.025(5) 0.025(5) 0.0000(13) 0.0001(13) 0.0000(13)
C3B 0.024(5) 0.024(5) 0.024(5) 0.0001(13) 0.0000(13) 0.0000(13)
C4 0.022(5) 0.022(5) 0.022(5) 0.0001(13) 0.0000(13) -0.0002(13)
C5 0.021(5) 0.021(5) 0.021(5) 0.0001(13) 0.0000(13) 0.0000(13)
N1 0.022(4) 0.022(4) 0.022(4) 0.0000(13) -0.0001(13) -0.0001(13)
C6 0.016(7) 0.016(7) 0.016(7) 0.0000(14) 0.0000(14) 0.0000(14)
C7 0.013(8) 0.013(8) 0.013(8) 0.0000(14) 0.0001(14) 0.0000(14)
C2A 0.026(7) 0.026(7) 0.026(7) 0.002(6) 0.002(6) 0.000(6)
C3A 0.025(8) 0.025(8) 0.026(8) 0.002(7) 0.001(7) -0.001(7)
C1A 0.023(8) 0.024(8) 0.024(8) 0.000(7) 0.000(7) -0.001(7)

loop_
_atom_type_symbol
_atom_type_description
_atom_type_scat_dispersion_real
_atom_type_scat_dispersion_imag
_atom_type_scat_source
C C 0.0033 0.0016 'International Tables Vol C Tables 4.2.6.8 and 6.1.1.4'
I I -0.4742 1.8119 'International Tables Vol C Tables 4.2.6.8 and 6.1.1.4'
N N 0.0061 0.0033 'International Tables Vol C Tables 4.2.6.8 and 6.1.1.4'
Pb Pb -3.3944 10.1111 'International Tables Vol C Tables 4.2.6.8 and 6.1.1.4'

loop_
_geom_angle_atom_site_label_1
_geom_angle_atom_site_label_2
_geom_angle_atom_site_label_3
_geom_angle
_geom_angle_site_symmetry_1
_geom_angle_site_symmetry_3
_geom_angle_publ_flag
I1 Pb1 I1 95.11(9) 2_665 . ?
I1 Pb1 I1 179.27(7) 2_665 1_556 ?
I1 Pb1 I1 85.62(4) 2_665 2_666 ?
I1 Pb1 I1 93.65(8) 2_666 1_556 ?
I1 Pb1 I1 85.62(4) . 1_556 ?
I1 Pb1 I1 179.27(7) . 2_666 ?
N1 Pb1 I1 90.9(6) 2_665 2_665 ?
N1 Pb1 I1 89.4(6) . 2_665 ?
N1 Pb1 I1 90.9(6) . . ?
N1 Pb1 I1 89.1(6) 2_665 1_556 ?
N1 Pb1 I1 90.6(6) . 1_556 ?
N1 Pb1 I1 89.4(6) 2_665 . ?
N1 Pb1 I1 89.1(6) . 2_666 ?
N1 Pb1 I1 90.6(6) 2_665 2_666 ?
N1 Pb1 N1 179.6(15) . 2_665 ?
Pb1 I1 Pb1 85.62(4) . 1_554 ?
N1 C1B C2B 123(5) . . ?
C3B C2B C1B 114(5) . . ?
C2B C3B C4 126(5) . . ?
C4 C3B C7 107(4) . 4_456 ?
C5 C4 C3B 109(3) . . ?
C5 C4 C3A 120(3) . . ?
C4 C5 C6 118(4) . . ?
N1 C5 C4 124(3) . . ?
N1 C5 C6 111(3) . . ?
C1B N1 Pb1 117(3) . . ?
C1B N1 C5 117(4) . . ?
C5 N1 Pb1 126(2) . . ?
C1A N1 Pb1 111(3) . . ?
C1A N1 C5 112(4) . . ?
C7 C6 C5 120(5) . . ?
C3B C7 C3A 37(4) 4_556 4_556 ?
C6 C7 C3B 132(5) . 4_556 ?
C6 C7 C3A 125(5) . 4_556 ?
C3A C2A C1A 121(6) . . ?
C4 C3A C7 104(4) . 4_456 ?
C2A C3A C4 114(5) . . ?
C2A C3A C7 133(5) . 4_456 ?
N1 C1A C2A 125(5) . . ?

loop_
_geom_bond_atom_site_label_1
_geom_bond_atom_site_label_2
_geom_bond_distance
_geom_bond_site_symmetry_2
_geom_bond_publ_flag
Pb1 I1 3.171(2) 2_665 ?
Pb1 I1 3.209(2) 2_666 ?
Pb1 I1 3.209(2) 1_556 ?
Pb1 I1 3.171(2) . ?
Pb1 N1 2.72(2) 2_665 ?
Pb1 N1 2.72(2) . ?
C1B C2B 1.40(6) . ?
C1B N1 1.33(5) . ?
C2B C3B 1.34(6) . ?
C3B C4 1.42(6) . ?
C3B C7 1.58(7) 4_456 ?
C4 C5 1.37(5) . ?
C4 C3A 1.44(6) . ?
C5 N1 1.36(4) . ?
C5 C6 1.49(7) . ?
N1 C1A 1.34(5) . ?
C6 C7 1.31(8) . ?
C7 C3A 1.61(7) 4_556 ?
C2A C3A 1.35(6) . ?
C2A C1A 1.41(6) . ?
